data_1503649
loop_
_publ_author_name
'Wang, Xiang-Shan'
'Li, Qing'
'Wu, Jian-Rong'
'Tu, Shu-Jiang'

_publ_section_title
;
 Efficient Method for the Synthesis of Pyranoquinoline,
 Thiopyranoquinoline, Thienoquinoline, and Naphtho[2,7]naphthyridine
 Derivatives Catalyzed by Iodine
;
_journal_issue 3
_journal_name_full 'Journal of Combinatorial Chemistry'
_journal_page_first 433
_journal_paper_doi 10.1021/cc900026x
_journal_volume 11
_journal_year 2009
_chemical_formula_sum 'C22 H17 N O S'
_chemical_formula_weight 343.43
_chemical_name_systematic
; 
 ? 
;
_space_group_IT_number 29
_symmetry_cell_setting orthorhombic
_symmetry_space_group_name_Hall 'P 2c -2ac'
_symmetry_space_group_name_H-M 'P c a 21'
_atom_sites_solution_hydrogens geom
_atom_sites_solution_primary direct
_atom_sites_solution_secondary difmap
_audit_creation_method SHELXL-97
_cell_angle_alpha 90.00
_cell_angle_beta 90.00
_cell_angle_gamma 90.00
_cell_formula_units_Z 4
_cell_length_a 28.2746(6)
_cell_length_b 7.6602(2)
_cell_length_c 7.6661(2)
_cell_measurement_reflns_used 1919
_cell_measurement_temperature 296(2)
_cell_measurement_theta_max 23.23
_cell_measurement_theta_min 2.66
_cell_volume 1660.39(7)
_computing_cell_refinement 'Bruker SMART'
_computing_data_collection 'Bruker SMART'
_computing_data_reduction 'Bruker SAINT'
_computing_molecular_graphics 'Bruker SHELXTL'
_computing_publication_material 'Bruker SHELXTL'
_computing_structure_refinement 'SHELXL-97 (Sheldrick, 1997)'
_computing_structure_solution 'SHELXS-97 (Sheldrick, 1990)'
_diffrn_ambient_temperature 296(2)
_diffrn_measured_fraction_theta_full 0.987
_diffrn_measured_fraction_theta_max 0.987
_diffrn_measurement_device_type 'CCD area detector'
_diffrn_measurement_method 'phi and omega scans'
_diffrn_radiation_monochromator graphite
_diffrn_radiation_source 'fine-focus sealed tube'
_diffrn_radiation_type MoK\a
_diffrn_radiation_wavelength 0.71073
_diffrn_reflns_av_R_equivalents 0.0290
_diffrn_reflns_av_sigmaI/netI 0.0451
_diffrn_reflns_limit_h_max 33
_diffrn_reflns_limit_h_min -36
_diffrn_reflns_limit_k_max 8
_diffrn_reflns_limit_k_min -9
_diffrn_reflns_limit_l_max 9
_diffrn_reflns_limit_l_min -9
_diffrn_reflns_number 8287
_diffrn_reflns_theta_full 27.61
_diffrn_reflns_theta_max 27.61
_diffrn_reflns_theta_min 2.75
_exptl_absorpt_coefficient_mu 0.204
_exptl_absorpt_correction_type none
_exptl_crystal_colour colourless
_exptl_crystal_density_diffrn 1.374
_exptl_crystal_density_meas 0
_exptl_crystal_density_method 'not measured'
_exptl_crystal_description block
_exptl_crystal_F_000 720
_exptl_crystal_size_max 0.58
_exptl_crystal_size_mid 0.24
_exptl_crystal_size_min 0.17
_refine_diff_density_max 0.480
_refine_diff_density_min -0.459
_refine_diff_density_rms 0.059
_refine_ls_abs_structure_details 'Flack H D (1983), Acta Cryst. A39, 876-881'
_refine_ls_abs_structure_Flack 0.21(17)
_refine_ls_extinction_method none
_refine_ls_goodness_of_fit_ref 1.056
_refine_ls_hydrogen_treatment mixed
_refine_ls_matrix_type full
_refine_ls_number_parameters 226
_refine_ls_number_reflns 3645
_refine_ls_number_restraints 1
_refine_ls_restrained_S_all 1.056
_refine_ls_R_factor_all 0.0877
_refine_ls_R_factor_gt 0.0650
_refine_ls_shift/su_max 0.000
_refine_ls_shift/su_mean 0.000
_refine_ls_structure_factor_coef Fsqd
_refine_ls_weighting_details 'calc w=1/[\s^2^(Fo^2^)+(0.1284P)^2^+0.2328P] where P=(Fo^2^+2Fc^2^)/3'
_refine_ls_weighting_scheme calc
_refine_ls_wR_factor_gt 0.1955
_refine_ls_wR_factor_ref 0.2140
_reflns_number_gt 2588
_reflns_number_total 3645
_reflns_threshold_expression >2sigma(I)
_cod_data_source_file cc900026x_si_002.cif
_cod_data_source_block b
_cod_depositor_comments
;
The following automatic conversions were performed:

'_symmetry_cell_setting' value 'Orthorhombic' changed to
'orthorhombic' according to
/home/saulius/struct/CIF-dictionaries/cif_core.dic dictionary named
'cif_core.dic' version 2.4.2 from 2011-04-26.

Automatic conversion script
Id: cif_fix_values 1715 2011-07-08 13:25:40Z adriana 
;
_cod_original_sg_symbol_H-M Pca2(1)
_cod_database_code 1503649

loop_
_symmetry_equiv_pos_as_xyz
'x, y, z'
'-x, -y, z+1/2'
'x+1/2, -y, z'
'-x+1/2, y, z+1/2'

loop_
_atom_site_label
_atom_site_type_symbol
_atom_site_fract_x
_atom_site_fract_y
_atom_site_fract_z
_atom_site_U_iso_or_equiv
_atom_site_adp_type
_atom_site_occupancy
_atom_site_symmetry_multiplicity
_atom_site_calc_flag
_atom_site_refinement_flags
S1 S 0.41142(4) 0.20676(15) -0.0098(2) 0.0764(5) Uani 1 1 d .
C3 C 0.31963(11) 0.1705(4) 0.0036(5) 0.0412(8) Uani 1 1 d .
C2 C 0.36126(12) 0.0841(4) 0.0291(5) 0.0437(8) Uani 1 1 d .
C5 C 0.28081(13) -0.0947(5) 0.1004(5) 0.0447(8) Uani 1 1 d .
C1 C 0.36186(12) -0.0887(4) 0.0889(5) 0.0431(8) Uani 1 1 d .
N1 N 0.32188(11) -0.1737(4) 0.1254(4) 0.0482(8) Uani 1 1 d .
C4 C 0.27619(11) 0.0799(5) 0.0358(5) 0.0417(8) Uani 1 1 d .
C13 C 0.22886(12) 0.1527(5) 0.0123(5) 0.0471(8) Uani 1 1 d .
C17 C 0.44443(12) -0.2055(4) 0.0183(6) 0.0475(9) Uani 1 1 d .
C16 C 0.40645(13) -0.1841(5) 0.1349(5) 0.0471(9) Uani 1 1 d .
C15 C 0.38231(11) 0.4090(4) -0.0314(6) 0.0447(8) Uani 1 1 d .
H15A H 0.3870 0.4806 0.0715 0.054 Uiso 1 1 calc R
H15B H 0.3937 0.4720 -0.1328 0.054 Uiso 1 1 calc R
C6 C 0.23934(15) -0.1900(5) 0.1473(6) 0.0568(10) Uani 1 1 d .
H6A H 0.2424 -0.3031 0.1899 0.068 Uiso 1 1 calc R
O1 O 0.43729(10) -0.1452(4) -0.1488(4) 0.0594(8) Uani 1 1 d .
C10 C 0.13581(15) 0.2806(8) -0.0231(9) 0.0789(15) Uani 1 1 d .
H10A H 0.1053 0.3248 -0.0315 0.095 Uiso 1 1 calc R
C14 C 0.32627(12) 0.3562(5) -0.0543(6) 0.0492(9) Uani 1 1 d .
H14A H 0.3067 0.4331 0.0157 0.059 Uiso 1 1 calc R
H14B H 0.3169 0.3685 -0.1754 0.059 Uiso 1 1 calc R
C12 C 0.21878(15) 0.3161(6) -0.0635(7) 0.0612(11) Uani 1 1 d .
H12A H 0.2437 0.3839 -0.1045 0.073 Uiso 1 1 calc R
C8 C 0.18960(13) 0.0482(6) 0.0638(5) 0.0542(10) Uani 1 1 d .
C9 C 0.14292(15) 0.1183(7) 0.0447(7) 0.0706(14) Uani 1 1 d .
H9A H 0.1170 0.0520 0.0793 0.085 Uiso 1 1 calc R
C21 C 0.41053(16) -0.2548(5) 0.3006(6) 0.0583(10) Uani 1 1 d .
H21A H 0.3856 -0.2441 0.3789 0.070 Uiso 1 1 calc R
C11 C 0.17326(15) 0.3794(7) -0.0791(7) 0.0694(13) Uani 1 1 d .
H11A H 0.1680 0.4890 -0.1276 0.083 Uiso 1 1 calc R
C22 C 0.47843(17) -0.1172(7) -0.2538(7) 0.0753(14) Uani 1 1 d .
H22A H 0.4691 -0.0751 -0.3666 0.113 Uiso 1 1 calc R
H22B H 0.4953 -0.2252 -0.2668 0.113 Uiso 1 1 calc R
H22C H 0.4985 -0.0327 -0.1985 0.113 Uiso 1 1 calc R
C20 C 0.4517(2) -0.3421(6) 0.3514(8) 0.0751(15) Uani 1 1 d .
H20A H 0.4543 -0.3879 0.4633 0.090 Uiso 1 1 calc R
C19 C 0.48832(18) -0.3596(6) 0.2352(9) 0.0730(15) Uani 1 1 d .
H19A H 0.5157 -0.4177 0.2692 0.088 Uiso 1 1 calc R
C7 C 0.19611(14) -0.1208(6) 0.1314(6) 0.0584(11) Uani 1 1 d .
H7A H 0.1699 -0.1857 0.1657 0.070 Uiso 1 1 calc R
C18 C 0.48512(15) -0.2926(5) 0.0693(8) 0.0639(13) Uani 1 1 d .
H18A H 0.5101 -0.3055 -0.0083 0.077 Uiso 1 1 calc R

loop_
_atom_site_aniso_label
_atom_site_aniso_U_11
_atom_site_aniso_U_22
_atom_site_aniso_U_33
_atom_site_aniso_U_23
_atom_site_aniso_U_13
_atom_site_aniso_U_12
S1 0.0535(6) 0.0577(7) 0.1181(12) 0.0069(8) -0.0016(7) -0.0074(5)
C3 0.0403(15) 0.0387(17) 0.0445(19) -0.0057(17) -0.0019(14) -0.0014(13)
C2 0.0442(17) 0.0386(17) 0.048(2) -0.0062(15) 0.0020(15) -0.0024(13)
C5 0.0461(18) 0.0427(19) 0.045(2) -0.0072(17) 0.0035(15) -0.0066(14)
C1 0.0423(18) 0.0338(17) 0.053(2) -0.0005(16) 0.0020(15) -0.0033(13)
N1 0.0501(17) 0.0383(16) 0.056(2) -0.0057(15) 0.0036(14) 0.0011(13)
C4 0.0413(17) 0.0426(18) 0.041(2) -0.0095(15) 0.0052(14) -0.0002(13)
C13 0.0447(17) 0.054(2) 0.043(2) -0.0132(18) -0.0012(15) 0.0020(15)
C17 0.0422(16) 0.0339(16) 0.066(3) -0.0113(17) -0.0009(17) -0.0002(14)
C16 0.052(2) 0.0326(17) 0.057(2) -0.0070(16) -0.0082(17) -0.0003(14)
C15 0.0473(17) 0.0145(12) 0.072(2) -0.0030(15) -0.0071(18) -0.0067(11)
C6 0.062(2) 0.050(2) 0.058(3) -0.0067(19) 0.0081(19) -0.0159(18)
O1 0.0517(16) 0.0637(17) 0.0630(19) -0.0040(15) 0.0096(14) 0.0037(13)
C10 0.044(2) 0.105(4) 0.087(4) -0.020(3) -0.007(2) 0.019(2)
C14 0.0477(18) 0.0366(18) 0.063(2) 0.0023(17) -0.0013(17) 0.0040(14)
C12 0.055(2) 0.063(2) 0.066(3) -0.004(2) -0.004(2) 0.0077(19)
C8 0.0413(18) 0.065(3) 0.056(2) -0.018(2) -0.0006(16) -0.0051(16)
C9 0.040(2) 0.088(4) 0.083(4) -0.019(3) 0.001(2) -0.001(2)
C21 0.072(3) 0.0390(19) 0.064(3) -0.0016(19) -0.006(2) 0.0036(18)
C11 0.052(2) 0.078(3) 0.078(3) -0.009(3) -0.006(2) 0.018(2)
C22 0.066(3) 0.074(3) 0.087(4) -0.011(3) 0.022(3) -0.010(2)
C20 0.100(4) 0.041(2) 0.084(4) -0.001(2) -0.035(3) 0.005(2)
C19 0.062(3) 0.043(2) 0.114(5) -0.005(3) -0.027(3) 0.007(2)
C7 0.044(2) 0.063(3) 0.068(3) -0.009(2) 0.0055(19) -0.0143(18)
C18 0.048(2) 0.041(2) 0.102(4) -0.013(2) -0.008(2) 0.0037(16)

loop_
_atom_type_symbol
_atom_type_description
_atom_type_scat_dispersion_real
_atom_type_scat_dispersion_imag
_atom_type_scat_source
C C 0.0033 0.0016 'International Tables Vol C Tables 4.2.6.8 and 6.1.1.4'
H H 0.0000 0.0000 'International Tables Vol C Tables 4.2.6.8 and 6.1.1.4'
N N 0.0061 0.0033 'International Tables Vol C Tables 4.2.6.8 and 6.1.1.4'
O O 0.0106 0.0060 'International Tables Vol C Tables 4.2.6.8 and 6.1.1.4'
S S 0.1246 0.1234 'International Tables Vol C Tables 4.2.6.8 and 6.1.1.4'

loop_
_geom_angle_atom_site_label_1
_geom_angle_atom_site_label_2
_geom_angle_atom_site_label_3
_geom_angle
C2 S1 C15 96.37(16)
C2 C3 C4 118.7(3)
C2 C3 C14 113.2(3)
C4 C3 C14 128.1(3)
C3 C2 C1 121.1(3)
C3 C2 S1 114.8(3)
C1 C2 S1 124.1(3)
N1 C5 C6 116.8(3)
N1 C5 C4 123.9(3)
C6 C5 C4 119.3(3)
N1 C1 C2 121.3(3)
N1 C1 C16 115.2(3)
C2 C1 C16 123.2(3)
C5 N1 C1 119.3(3)
C5 C4 C3 115.7(3)
C5 C4 C13 118.9(3)
C3 C4 C13 125.4(3)
C12 C13 C8 117.1(3)
C12 C13 C4 125.1(3)
C8 C13 C4 117.7(3)
O1 C17 C18 123.1(4)
O1 C17 C16 116.1(3)
C18 C17 C16 120.7(4)
C21 C16 C17 118.2(4)
C21 C16 C1 118.4(4)
C17 C16 C1 123.3(4)
C14 C15 S1 104.1(2)
C14 C15 H15A 110.9
S1 C15 H15A 110.9
C14 C15 H15B 110.9
S1 C15 H15B 110.9
H15A C15 H15B 109.0
C7 C6 C5 121.7(4)
C7 C6 H6A 119.2
C5 C6 H6A 119.2
C17 O1 C22 117.0(3)
C9 C10 C11 120.6(4)
C9 C10 H10A 119.7
C11 C10 H10A 119.7
C3 C14 C15 108.8(3)
C3 C14 H14A 109.9
C15 C14 H14A 109.9
C3 C14 H14B 109.9
C15 C14 H14B 109.9
H14A C14 H14B 108.3
C11 C12 C13 122.4(4)
C11 C12 H12A 118.8
C13 C12 H12A 118.8
C7 C8 C13 121.1(3)
C7 C8 C9 120.2(4)
C13 C8 C9 118.6(4)
C10 C9 C8 121.1(4)
C10 C9 H9A 119.4
C8 C9 H9A 119.4
C16 C21 C20 120.8(5)
C16 C21 H21A 119.6
C20 C21 H21A 119.6
C10 C11 C12 120.0(5)
C10 C11 H11A 120.0
C12 C11 H11A 120.0
O1 C22 H22A 109.5
O1 C22 H22B 109.5
H22A C22 H22B 109.5
O1 C22 H22C 109.5
H22A C22 H22C 109.5
H22B C22 H22C 109.5
C19 C20 C21 119.6(5)
C19 C20 H20A 120.2
C21 C20 H20A 120.2
C20 C19 C18 121.0(4)
C20 C19 H19A 119.5
C18 C19 H19A 119.5
C6 C7 C8 121.2(4)
C6 C7 H7A 119.4
C8 C7 H7A 119.4
C19 C18 C17 119.7(5)
C19 C18 H18A 120.1
C17 C18 H18A 120.1

loop_
_geom_bond_atom_site_label_1
_geom_bond_atom_site_label_2
_geom_bond_distance
S1 C2 1.728(3)
S1 C15 1.762(3)
C3 C2 1.365(5)
C3 C4 1.432(4)
C3 C14 1.502(5)
C2 C1 1.400(5)
C5 N1 1.324(5)
C5 C6 1.427(5)
C5 C4 1.432(5)
C1 N1 1.334(4)
C1 C16 1.499(5)
C4 C13 1.461(5)
C13 C12 1.410(6)
C13 C8 1.425(5)
C17 O1 1.377(6)
C17 C18 1.386(5)
C17 C16 1.406(5)
C16 C21 1.386(6)
C15 C14 1.645(5)
C15 H15A 0.9700
C15 H15B 0.9700
C6 C7 1.337(6)
C6 H6A 0.9300
O1 C22 1.431(5)
C10 C9 1.363(7)
C10 C11 1.370(7)
C10 H10A 0.9300
C14 H14A 0.9700
C14 H14B 0.9700
C12 C11 1.381(6)
C12 H12A 0.9300
C8 C7 1.407(6)
C8 C9 1.433(6)
C9 H9A 0.9300
C21 C20 1.398(6)
C21 H21A 0.9300
C11 H11A 0.9300
C22 H22A 0.9600
C22 H22B 0.9600
C22 H22C 0.9600
C20 C19 1.372(8)
C20 H20A 0.9300
C19 C18 1.374(8)
C19 H19A 0.9300
C7 H7A 0.9300
C18 H18A 0.9300

loop_
_geom_torsion_atom_site_label_1
_geom_torsion_atom_site_label_2
_geom_torsion_atom_site_label_3
_geom_torsion_atom_site_label_4
_geom_torsion
C4 C3 C2 C1 -1.2(5)
C14 C3 C2 C1 177.8(4)
C4 C3 C2 S1 -178.9(3)
C14 C3 C2 S1 0.2(5)
C15 S1 C2 C3 9.6(4)
C15 S1 C2 C1 -168.0(3)
C3 C2 C1 N1 -1.0(5)
S1 C2 C1 N1 176.4(3)
C3 C2 C1 C16 -174.2(4)
S1 C2 C1 C16 3.3(5)
C6 C5 N1 C1 -178.0(4)
C4 C5 N1 C1 -0.1(6)
C2 C1 N1 C5 1.7(6)
C16 C1 N1 C5 175.4(3)
N1 C5 C4 C3 -2.0(5)
C6 C5 C4 C3 175.8(4)
N1 C5 C4 C13 179.5(4)
C6 C5 C4 C13 -2.7(5)
C2 C3 C4 C5 2.6(5)
C14 C3 C4 C5 -176.3(4)
C2 C3 C4 C13 -179.0(3)
C14 C3 C4 C13 2.1(6)
C5 C4 C13 C12 -174.4(4)
C3 C4 C13 C12 7.3(6)
C5 C4 C13 C8 3.2(5)
C3 C4 C13 C8 -175.2(3)
O1 C17 C16 C21 175.1(3)
C18 C17 C16 C21 -1.1(5)
O1 C17 C16 C1 -5.0(5)
C18 C17 C16 C1 178.9(3)
N1 C1 C16 C21 -49.7(5)
C2 C1 C16 C21 123.8(4)
N1 C1 C16 C17 130.3(4)
C2 C1 C16 C17 -56.1(5)
C2 S1 C15 C14 -14.4(3)
N1 C5 C6 C7 178.3(4)
C4 C5 C6 C7 0.4(6)
C18 C17 O1 C22 -22.0(5)
C16 C17 O1 C22 162.0(3)
C2 C3 C14 C15 -11.1(5)
C4 C3 C14 C15 167.9(4)
S1 C15 C14 C3 16.5(4)
C8 C13 C12 C11 3.7(7)
C4 C13 C12 C11 -178.7(4)
C12 C13 C8 C7 176.4(4)
C4 C13 C8 C7 -1.4(5)
C12 C13 C8 C9 -3.3(6)
C4 C13 C8 C9 178.9(3)
C11 C10 C9 C8 1.7(8)
C7 C8 C9 C10 -178.9(5)
C13 C8 C9 C10 0.8(7)
C17 C16 C21 C20 1.3(6)
C1 C16 C21 C20 -178.7(4)
C9 C10 C11 C12 -1.4(9)
C13 C12 C11 C10 -1.4(8)
C16 C21 C20 C19 -0.7(6)
C21 C20 C19 C18 0.0(7)
C5 C6 C7 C8 1.5(7)
C13 C8 C7 C6 -1.0(6)
C9 C8 C7 C6 178.7(4)
C20 C19 C18 C17 0.1(7)
O1 C17 C18 C19 -175.5(4)
C16 C17 C18 C19 0.4(5)
